data_4336573
loop_
_publ_author_name
'Matthew A. Bork'
'Hunter B. Vibbert'
'David J. Stewart'
'Phillip E. Fanwick'
'David R. McMillin'

_publ_contact_author_address
;       Department of Chemistry
        Purdue University
        560 Oval Dr.
        W. Lafayette
        IN 47907-2084
        USA
;
_publ_contact_author_email pfanwick@purdue.edu
_publ_contact_author_fax 1(765)4940239
_publ_contact_author_name 'Fanwick, Phillip E.'
_publ_contact_author_phone 1(765)4944572
_publ_section_title
;
 Varying Substituents and Solvents To Maximize the Luminescence from
 [Ru(trpy)(bpy)CN]+ Derivatives
;
_journal_name_full 'Inorganic Chemistry'
_journal_page_first 12553
_journal_page_last 12560
_journal_paper_doi 10.1021/ic4016367
_journal_volume 52
_journal_year 2013
_chemical_formula_moiety 'C32 H28 N7 O4 Ru1,F6 P1,H2 O1'
_chemical_formula_sum 'C32 H30 F6 N7 O5 P Ru'
_chemical_formula_weight 838.67
_chemical_name_systematic
;
 ?
;
_space_group_crystal_system monoclinic
_space_group_IT_number 15
_space_group_name_Hall '-C 2yc'
_space_group_name_H-M_alt 'C 1 2/c 1'
_symmetry_space_group_name_Hall '-C 2yc'
_symmetry_space_group_name_H-M 'C 1 2/c 1'
_atom_sites_solution_hydrogens mixed
_atom_sites_solution_primary heavy
_atom_sites_solution_secondary difmap
_audit_creation_date 07-01-2013
_audit_creation_method 'SHELXL-2013 and local programs'
_cell_angle_alpha 90
_cell_angle_beta 101.639(2)
_cell_angle_gamma 90
_cell_formula_units_Z 8
_cell_length_a 39.7766(15)
_cell_length_b 8.8488(4)
_cell_length_c 20.6900(7)
_cell_measurement_reflns_used 40310
_cell_measurement_temperature 298(2)
_cell_measurement_theta_max 63.332
_cell_measurement_theta_min 4.540
_cell_volume 7132.6(5)
_computing_cell_refinement 'HKL2000 (Otwinowski & Minor, 1997)'
_computing_data_collection 'Nonius Collect (Nonius, 1998)'
_computing_data_reduction 'HKL2000 (Otwinowski & Minor, 1997)'
_computing_publication_material 'local programs'
_computing_structure_refinement 'SHELXL-2013 (Sheldrick, 2013)'
_computing_structure_solution 'DIRDIF/PATTY (Burskens, et. al,. 2008)'
_diffrn_ambient_temperature 298(2)
_diffrn_measured_fraction_theta_full 0.881
_diffrn_measured_fraction_theta_max 0.978
_diffrn_measurement_device_type 'Nonius KappaCCD'
_diffrn_measurement_method '\w and \f'
_diffrn_radiation_type CuK\a
_diffrn_radiation_wavelength 1.54178
_diffrn_reflns_av_R_equivalents 0.035
_diffrn_reflns_av_unetI/netI 0.0193
_diffrn_reflns_Laue_measured_fraction_max 0.978
_diffrn_reflns_limit_h_max 46
_diffrn_reflns_limit_h_min 0
_diffrn_reflns_limit_k_max 10
_diffrn_reflns_limit_k_min 0
_diffrn_reflns_limit_l_max 23
_diffrn_reflns_limit_l_min -23
_diffrn_reflns_number 40310
_diffrn_reflns_point_group_measured_fraction_full 0.881
_diffrn_reflns_point_group_measured_fraction_max 0.978
_diffrn_reflns_theta_full 67.679
_diffrn_reflns_theta_max 63.332
_diffrn_reflns_theta_min 4.540
_diffrn_source 'fine focus tube'
_exptl_absorpt_coefficient_mu 4.710
_exptl_absorpt_correction_T_max 0.686
_exptl_absorpt_correction_T_min 0.542
_exptl_absorpt_correction_type multi-scan
_exptl_absorpt_process_details 'SCALEPACK (Otwinowski & Minor, 1997)'
_exptl_crystal_colour red
_exptl_crystal_density_diffrn 1.562
_exptl_crystal_description needle
_exptl_crystal_F_000 3392
_exptl_crystal_size_max 0.180
_exptl_crystal_size_mid 0.080
_exptl_crystal_size_min 0.080
_platon_squeeze_details
;
;
_refine_diff_density_max 0.718
_refine_diff_density_min -0.820
_refine_diff_density_rms 0.075
_refine_ls_extinction_method none
_refine_ls_goodness_of_fit_ref 1.094
_refine_ls_hydrogen_treatment mixed
_refine_ls_matrix_type full
_refine_ls_number_parameters 479
_refine_ls_number_reflns 5691
_refine_ls_number_restraints 0
_refine_ls_restrained_S_all 1.094
_refine_ls_R_factor_all 0.0453
_refine_ls_R_factor_gt 0.0384
_refine_ls_shift/su_max 0.007
_refine_ls_shift/su_mean 0.000
_refine_ls_structure_factor_coef Fsqd
_refine_ls_weighting_details 'w=1/[\s^2^(Fo^2^)+(0.0518P)^2^+20.6691P] where P=(Fo^2^+2Fc^2^)/3'
_refine_ls_weighting_scheme calc
_refine_ls_wR_factor_gt 0.1016
_refine_ls_wR_factor_ref 0.1058
_reflns_Friedel_coverage 0.000
_reflns_number_gt 4949
_reflns_number_total 5691
_reflns_threshold_expression 'I > 2\s(I)'
_cod_data_source_file ic4016367_si_002.cif
_cod_data_source_block RUDDCN
_cod_database_code 4336573
_shelx_space_group_comment
;
The symmetry employed for this shelxl refinement is uniquely defined
by the following loop, which should always be used as a source of
symmetry information in preference to the above space-group names.
They are only intended as comments.
;
_shelx_estimated_absorpt_t_min 0.484
_shelx_estimated_absorpt_t_max 0.704
_shelxl_version_number 2013-3

loop_
_space_group_symop_operation_xyz
'x, y, z'
'-x, y, -z+1/2'
'x+1/2, y+1/2, z'
'-x+1/2, y+1/2, -z+1/2'
'-x, -y, -z'
'x, -y, z-1/2'
'-x+1/2, -y+1/2, -z'
'x+1/2, -y+1/2, z-1/2'

loop_
_atom_site_label
_atom_site_type_symbol
_atom_site_fract_x
_atom_site_fract_y
_atom_site_fract_z
_atom_site_U_iso_or_equiv
_atom_site_adp_type
_atom_site_occupancy
_atom_site_site_symmetry_order
_atom_site_calc_flag
_atom_site_refinement_flags_posn
_atom_site_refinement_flags_adp
Ru1 Ru 0.15153(2) -0.07862(3) 0.85714(2) 0.03437(11) Uani 1 1 d . .
P1 P 0.12169(3) 0.57452(14) 0.13388(6) 0.0550(3) Uani 1 1 d . .
F1 F 0.10433(9) 0.5257(4) 0.19330(15) 0.0926(10) Uani 1 1 d . .
F2 F 0.09742(7) 0.4592(3) 0.08655(13) 0.0681(7) Uani 1 1 d . .
F3 F 0.14944(7) 0.4425(3) 0.15380(14) 0.0764(8) Uani 1 1 d . .
F4 F 0.14614(8) 0.6872(4) 0.18114(16) 0.0901(10) Uani 1 1 d . .
F5 F 0.09403(7) 0.7037(3) 0.11288(17) 0.0863(9) Uani 1 1 d . .
F6 F 0.13946(8) 0.6178(4) 0.07404(14) 0.0851(9) Uani 1 1 d . .
O1W O 0.21171(9) 0.5847(4) 0.59774(16) 0.0596(8) Uani 1 1 d . .
O217 O 0.03144(7) -0.1890(4) 0.56215(13) 0.0612(8) Uani 1 1 d . .
O218 O 0.07459(7) -0.0922(3) 0.52000(13) 0.0527(7) Uani 1 1 d . .
O227 O -0.01004(7) -0.4251(3) 0.82380(13) 0.0518(7) Uani 1 1 d . .
O228 O 0.01463(6) -0.5054(3) 0.92507(13) 0.0489(7) Uani 1 1 d . .
N2 N 0.21984(8) 0.0723(4) 0.83155(16) 0.0447(8) Uani 1 1 d . .
N111 N 0.13800(7) 0.1337(4) 0.88565(15) 0.0392(7) Uani 1 1 d . .
N121 N 0.17372(7) -0.0806(3) 0.95170(14) 0.0332(6) Uani 1 1 d . .
N127 N 0.22198(9) -0.0715(3) 1.14782(15) 0.0432(8) Uani 1 1 d . .
N131 N 0.17370(7) -0.2925(3) 0.86658(14) 0.0364(7) Uani 1 1 d . .
N211 N 0.12425(7) -0.0861(3) 0.76096(14) 0.0365(7) Uani 1 1 d . .
N221 N 0.10533(7) -0.1753(3) 0.86969(14) 0.0353(7) Uani 1 1 d . .
C1 C 0.19469(10) 0.0137(4) 0.83829(17) 0.0404(9) Uani 1 1 d . .
C112 C 0.11900(10) 0.2394(5) 0.8488(2) 0.0472(9) Uani 1 1 d . .
H112 H 0.1112 0.2209 0.8040 0.057 Uiso 1 1 calc R U
C113 C 0.11055(11) 0.3744(5) 0.8746(2) 0.0554(11) Uani 1 1 d . .
H113 H 0.0971 0.4451 0.8478 0.066 Uiso 1 1 calc R U
C114 C 0.12227(12) 0.4030(5) 0.9406(2) 0.0570(11) Uani 1 1 d . .
H114 H 0.1167 0.4931 0.9590 0.068 Uiso 1 1 calc R U
C115 C 0.14240(10) 0.2973(4) 0.9794(2) 0.0466(9) Uani 1 1 d . .
H115 H 0.1505 0.3156 1.0241 0.056 Uiso 1 1 calc R U
C116 C 0.15048(9) 0.1638(4) 0.95128(18) 0.0390(8) Uani 1 1 d . .
C122 C 0.17192(9) 0.0446(4) 0.98857(18) 0.0360(8) Uani 1 1 d . .
C123 C 0.18844(9) 0.0522(4) 1.05323(18) 0.0384(8) Uani 1 1 d . .
H123 H 0.1879 0.1409 1.0771 0.046 Uiso 1 1 calc R U
C124 C 0.20630(10) -0.0751(4) 1.08341(18) 0.0391(9) Uani 1 1 d . .
C125 C 0.20748(9) -0.2052(4) 1.04406(17) 0.0361(8) Uani 1 1 d . .
H125 H 0.2191 -0.2913 1.0623 0.043 Uiso 1 1 calc R U
C126 C 0.19124(9) -0.2031(4) 0.97817(17) 0.0356(8) Uani 1 1 d . .
C128 C 0.22530(11) 0.0698(4) 1.18447(18) 0.0443(9) Uani 1 1 d . .
H12A H 0.2362 0.1438 1.1617 0.066 Uiso 1 1 calc R U
H12B H 0.2389 0.0536 1.2278 0.066 Uiso 1 1 calc R U
H12C H 0.2029 0.1053 1.1881 0.066 Uiso 1 1 calc R U
C129 C 0.23744(11) -0.2076(5) 1.18064(19) 0.0478(10) Uani 1 1 d . .
H12D H 0.2210 -0.2884 1.1735 0.072 Uiso 1 1 calc R U
H12E H 0.2444 -0.1888 1.2271 0.072 Uiso 1 1 calc R U
H12F H 0.2571 -0.2353 1.1629 0.072 Uiso 1 1 calc R U
C132 C 0.19093(9) -0.3250(4) 0.92934(18) 0.0369(8) Uani 1 1 d . .
C133 C 0.20675(9) -0.4639(4) 0.94459(19) 0.0408(9) Uani 1 1 d . .
H133 H 0.2182 -0.4845 0.9874 0.049 Uiso 1 1 calc R U
C134 C 0.20528(10) -0.5723(4) 0.8951(2) 0.0445(9) Uani 1 1 d . .
H134 H 0.2159 -0.6656 0.9045 0.053 Uiso 1 1 calc R U
C135 C 0.18790(10) -0.5390(5) 0.8324(2) 0.0458(9) Uani 1 1 d . .
H135 H 0.1866 -0.6100 0.7988 0.055 Uiso 1 1 calc R U
C136 C 0.17232(9) -0.3987(4) 0.81939(19) 0.0409(9) Uani 1 1 d . .
H136 H 0.1606 -0.3773 0.7768 0.049 Uiso 1 1 calc R U
C212 C 0.13390(9) -0.0290(4) 0.70665(18) 0.0406(8) Uani 1 1 d . .
H212 H 0.1547 0.0219 0.7120 0.049 Uiso 1 1 calc R U
C213 C 0.11442(10) -0.0428(5) 0.64443(19) 0.0437(9) Uani 1 1 d . .
H213 H 0.1222 -0.0028 0.6085 0.052 Uiso 1 1 calc R U
C214 C 0.08312(9) -0.1166(5) 0.63502(18) 0.0426(9) Uani 1 1 d . .
C215 C 0.07257(9) -0.1732(4) 0.69006(18) 0.0407(9) Uani 1 1 d . .
H215 H 0.0516 -0.2227 0.6853 0.049 Uiso 1 1 calc R U
C216 C 0.09304(9) -0.1564(4) 0.75195(17) 0.0374(8) Uani 1 1 d . .
C217 C 0.05988(11) -0.1365(5) 0.56927(19) 0.0492(10) Uani 1 1 d . .
C219 C 0.05378(13) -0.1171(6) 0.4546(2) 0.0659(13) Uani 1 1 d . .
H21A H 0.0480 -0.2223 0.4492 0.099 Uiso 1 1 calc R U
H21B H 0.0665 -0.0869 0.4219 0.099 Uiso 1 1 calc R U
H21C H 0.0331 -0.0584 0.4496 0.099 Uiso 1 1 calc R U
C222 C 0.08277(9) -0.2079(4) 0.81298(17) 0.0371(8) Uani 1 1 d . .
C223 C 0.05257(9) -0.2848(4) 0.81347(18) 0.0405(8) Uani 1 1 d . .
H223 H 0.0374 -0.3054 0.7740 0.049 Uiso 1 1 calc R U
C224 C 0.04501(9) -0.3312(4) 0.87305(18) 0.0406(9) Uani 1 1 d . .
C225 C 0.06773(9) -0.2941(4) 0.93131(18) 0.0401(8) Uani 1 1 d . .
H225 H 0.0631 -0.3217 0.9720 0.048 Uiso 1 1 calc R U
C226 C 0.09724(9) -0.2155(4) 0.92749(18) 0.0375(8) Uani 1 1 d . .
H226 H 0.1122 -0.1892 0.9665 0.045 Uiso 1 1 calc R U
C227 C 0.01334(10) -0.4232(5) 0.87054(19) 0.0438(9) Uani 1 1 d . .
C229 C -0.01616(11) -0.5956(6) 0.9261(2) 0.0591(12) Uani 1 1 d . .
H22A H -0.0353 -0.5296 0.9261 0.089 Uiso 1 1 calc R U
H22B H -0.0124 -0.6573 0.9651 0.089 Uiso 1 1 calc R U
H22C H -0.0209 -0.6592 0.8877 0.089 Uiso 1 1 calc R U
H1W1 H 0.2313(13) 0.586(5) 0.627(3) 0.071 Uiso 1 1 d . U
H1W2 H 0.1961(14) 0.554(6) 0.622(3) 0.071 Uiso 1 1 d . U

loop_
_atom_site_aniso_label
_atom_site_aniso_U_11
_atom_site_aniso_U_22
_atom_site_aniso_U_33
_atom_site_aniso_U_23
_atom_site_aniso_U_13
_atom_site_aniso_U_12
Ru1 0.03447(17) 0.02983(19) 0.03783(17) -0.00217(11) 0.00494(11) -0.00100(11)
P1 0.0528(6) 0.0529(7) 0.0555(6) 0.0035(5) 0.0016(5) -0.0009(5)
F1 0.105(2) 0.106(3) 0.0748(19) 0.0000(18) 0.0378(18) -0.004(2)
F2 0.0631(16) 0.0602(17) 0.0768(17) -0.0044(14) 0.0042(13) -0.0085(13)
F3 0.0725(18) 0.074(2) 0.0785(19) 0.0128(15) 0.0042(14) 0.0172(14)
F4 0.083(2) 0.073(2) 0.097(2) -0.0160(17) -0.0223(17) -0.0067(16)
F5 0.0676(17) 0.0526(17) 0.125(3) -0.0011(17) -0.0131(16) 0.0048(14)
F6 0.0756(19) 0.103(2) 0.0744(19) 0.0252(17) 0.0104(15) -0.0229(17)
O1W 0.0578(19) 0.055(2) 0.0582(19) 0.0052(15) -0.0069(15) -0.0042(15)
O217 0.0491(17) 0.088(2) 0.0440(15) 0.0040(15) 0.0042(12) -0.0153(16)
O218 0.0567(17) 0.062(2) 0.0384(14) 0.0031(13) 0.0074(12) -0.0126(14)
O227 0.0352(14) 0.069(2) 0.0476(16) 0.0119(14) 0.0008(12) -0.0046(13)
O228 0.0400(14) 0.0570(19) 0.0488(15) 0.0123(14) 0.0072(11) -0.0033(13)
N2 0.0408(18) 0.041(2) 0.054(2) -0.0100(15) 0.0131(15) -0.0064(15)
N111 0.0407(16) 0.0320(18) 0.0438(17) 0.0008(14) 0.0062(13) -0.0001(13)
N121 0.0350(15) 0.0231(16) 0.0409(16) -0.0015(12) 0.0062(12) -0.0017(11)
N127 0.057(2) 0.0324(19) 0.0381(17) -0.0022(13) 0.0048(14) -0.0043(14)
N131 0.0321(15) 0.0379(18) 0.0382(15) -0.0027(13) 0.0046(12) -0.0039(13)
N211 0.0359(15) 0.0319(18) 0.0419(16) -0.0005(13) 0.0087(13) -0.0011(12)
N221 0.0361(15) 0.0322(18) 0.0368(15) 0.0016(13) 0.0053(12) 0.0025(12)
C1 0.048(2) 0.036(2) 0.0339(18) -0.0076(16) 0.0009(16) 0.0028(18)
C112 0.045(2) 0.041(2) 0.052(2) 0.0056(19) 0.0026(17) 0.0027(18)
C113 0.056(3) 0.036(2) 0.069(3) 0.004(2) 0.000(2) 0.0135(19)
C114 0.061(3) 0.035(3) 0.075(3) -0.002(2) 0.013(2) 0.0102(19)
C115 0.053(2) 0.034(2) 0.053(2) -0.0051(18) 0.0125(18) 0.0023(18)
C116 0.0391(19) 0.031(2) 0.047(2) 0.0032(17) 0.0100(16) 0.0007(15)
C122 0.0382(18) 0.027(2) 0.044(2) -0.0034(15) 0.0093(15) -0.0014(14)
C123 0.047(2) 0.026(2) 0.043(2) -0.0052(15) 0.0118(16) -0.0014(15)
C124 0.044(2) 0.034(2) 0.040(2) -0.0043(16) 0.0110(16) -0.0090(16)
C125 0.0388(18) 0.026(2) 0.0434(19) -0.0005(15) 0.0082(15) -0.0009(15)
C126 0.0382(18) 0.027(2) 0.0417(19) -0.0028(15) 0.0091(15) -0.0035(15)
C128 0.059(2) 0.036(2) 0.038(2) -0.0022(16) 0.0089(17) -0.0034(18)
C129 0.058(2) 0.041(2) 0.041(2) 0.0000(17) 0.0019(17) -0.0025(19)
C132 0.0356(18) 0.028(2) 0.048(2) -0.0048(16) 0.0102(15) -0.0040(15)
C133 0.0398(19) 0.037(2) 0.044(2) -0.0043(17) 0.0054(16) -0.0030(16)
C134 0.049(2) 0.026(2) 0.059(2) -0.0061(17) 0.0115(19) 0.0006(16)
C135 0.048(2) 0.040(2) 0.049(2) -0.0150(18) 0.0098(18) -0.0021(18)
C136 0.042(2) 0.039(2) 0.041(2) -0.0097(17) 0.0064(16) -0.0072(16)
C212 0.0392(19) 0.039(2) 0.044(2) 0.0043(17) 0.0096(16) -0.0024(16)
C213 0.047(2) 0.042(2) 0.044(2) 0.0052(17) 0.0109(17) 0.0008(17)
C214 0.040(2) 0.046(2) 0.040(2) 0.0025(17) 0.0035(16) -0.0007(17)
C215 0.0372(19) 0.040(2) 0.044(2) 0.0003(17) 0.0047(15) -0.0047(16)
C216 0.0389(19) 0.033(2) 0.0407(19) 0.0012(16) 0.0079(15) 0.0020(15)
C217 0.051(2) 0.051(3) 0.045(2) 0.0037(19) 0.0086(18) -0.005(2)
C219 0.080(3) 0.077(4) 0.039(2) 0.001(2) 0.007(2) -0.025(3)
C222 0.0335(18) 0.035(2) 0.0415(19) 0.0015(16) 0.0042(15) 0.0029(15)
C223 0.0367(19) 0.042(2) 0.0412(19) 0.0029(17) 0.0048(15) 0.0019(16)
C224 0.0356(19) 0.039(2) 0.047(2) 0.0078(17) 0.0081(16) 0.0041(16)
C225 0.042(2) 0.041(2) 0.0378(19) 0.0016(16) 0.0103(15) 0.0044(17)
C226 0.0394(19) 0.031(2) 0.0405(19) -0.0029(15) 0.0044(15) 0.0015(15)
C227 0.039(2) 0.048(3) 0.046(2) 0.0046(18) 0.0123(18) 0.0029(17)
C229 0.046(2) 0.071(3) 0.062(3) 0.010(2) 0.015(2) -0.010(2)

loop_
_atom_type_symbol
_atom_type_description
_atom_type_scat_dispersion_real
_atom_type_scat_dispersion_imag
_atom_type_scat_source
C C 0.0181 0.0091 'International Tables Vol C Tables 4.2.6.8 and 6.1.1.4'
H H 0.0000 0.0000 'International Tables Vol C Tables 4.2.6.8 and 6.1.1.4'
N N 0.0311 0.0180 'International Tables Vol C Tables 4.2.6.8 and 6.1.1.4'
O O 0.0492 0.0322 'International Tables Vol C Tables 4.2.6.8 and 6.1.1.4'
F F 0.0727 0.0534 'International Tables Vol C Tables 4.2.6.8 and 6.1.1.4'
P P 0.2955 0.4335 'International Tables Vol C Tables 4.2.6.8 and 6.1.1.4'
Ru Ru 0.0552 3.2960 'International Tables Vol C Tables 4.2.6.8 and 6.1.1.4'

loop_
_geom_angle_atom_site_label_1
_geom_angle_atom_site_label_2
_geom_angle_atom_site_label_3
_geom_angle
N121 Ru1 C1 88.12(13)
N121 Ru1 N211 174.45(11)
C1 Ru1 N211 97.43(13)
N121 Ru1 N111 79.40(11)
C1 Ru1 N111 88.14(14)
N211 Ru1 N111 100.79(11)
N121 Ru1 N131 78.64(11)
C1 Ru1 N131 91.47(13)
N211 Ru1 N131 101.04(11)
N111 Ru1 N131 158.03(11)
N121 Ru1 N221 95.84(11)
C1 Ru1 N221 176.03(12)
N211 Ru1 N221 78.61(11)
N111 Ru1 N221 92.89(12)
N131 Ru1 N221 89.00(11)
F4 P1 F5 91.21(16)
F4 P1 F1 90.12(19)
F5 P1 F1 91.3(2)
F4 P1 F6 90.86(19)
F5 P1 F6 90.32(19)
F1 P1 F6 178.1(2)
F4 P1 F2 179.21(18)
F5 P1 F2 89.58(16)
F1 P1 F2 89.84(18)
F6 P1 F2 89.15(16)
F4 P1 F3 89.69(17)
F5 P1 F3 178.95(19)
F1 P1 F3 89.25(18)
F6 P1 F3 89.12(18)
F2 P1 F3 89.52(16)
H1W1 O1W H1W2 103(4)
C217 O218 C219 114.4(3)
C227 O228 C229 114.8(3)
C112 N111 C116 118.5(3)
C112 N111 Ru1 128.3(3)
C116 N111 Ru1 113.2(2)
C126 N121 C122 120.8(3)
C126 N121 Ru1 120.1(2)
C122 N121 Ru1 119.1(2)
C124 N127 C128 120.6(3)
C124 N127 C129 120.5(3)
C128 N127 C129 118.8(3)
C136 N131 C132 118.7(3)
C136 N131 Ru1 127.7(2)
C132 N131 Ru1 113.6(2)
C212 N211 C216 117.2(3)
C212 N211 Ru1 127.2(2)
C216 N211 Ru1 115.6(2)
C226 N221 C222 118.5(3)
C226 N221 Ru1 126.3(2)
C222 N221 Ru1 115.1(2)
N2 C1 Ru1 175.2(3)
N111 C112 C113 122.6(4)
N111 C112 H112 118.7
C113 C112 H112 118.7
C114 C113 C112 119.0(4)
C114 C113 H113 120.5
C112 C113 H113 120.5
C113 C114 C115 119.6(4)
C113 C114 H114 120.2
C115 C114 H114 120.2
C114 C115 C116 119.4(4)
C114 C115 H115 120.3
C116 C115 H115 120.3
N111 C116 C115 120.9(3)
N111 C116 C122 115.7(3)
C115 C116 C122 123.4(3)
N121 C122 C123 121.4(3)
N121 C122 C116 112.4(3)
C123 C122 C116 126.1(3)
C122 C123 C124 119.6(3)
C122 C123 H123 120.2
C124 C123 H123 120.2
N127 C124 C123 120.6(3)
N127 C124 C125 121.6(3)
C123 C124 C125 117.9(3)
C126 C125 C124 119.5(3)
C126 C125 H125 120.3
C124 C125 H125 120.3
N121 C126 C125 120.8(3)
N121 C126 C132 112.2(3)
C125 C126 C132 127.0(3)
N127 C128 H12A 109.5
N127 C128 H12B 109.5
H12A C128 H12B 109.5
N127 C128 H12C 109.5
H12A C128 H12C 109.5
H12B C128 H12C 109.5
N127 C129 H12D 109.5
N127 C129 H12E 109.5
H12D C129 H12E 109.5
N127 C129 H12F 109.5
H12D C129 H12F 109.5
H12E C129 H12F 109.5
N131 C132 C133 121.2(3)
N131 C132 C126 115.4(3)
C133 C132 C126 123.4(3)
C132 C133 C134 119.5(4)
C132 C133 H133 120.3
C134 C133 H133 120.3
C135 C134 C133 119.0(4)
C135 C134 H134 120.5
C133 C134 H134 120.5
C134 C135 C136 119.6(4)
C134 C135 H135 120.2
C136 C135 H135 120.2
N131 C136 C135 122.1(4)
N131 C136 H136 119.0
C135 C136 H136 119.0
N211 C212 C213 123.1(3)
N211 C212 H212 118.5
C213 C212 H212 118.5
C212 C213 C214 119.8(4)
C212 C213 H213 120.1
C214 C213 H213 120.1
C213 C214 C215 117.9(3)
C213 C214 C217 123.9(4)
C215 C214 C217 118.2(3)
C216 C215 C214 120.3(3)
C216 C215 H215 119.9
C214 C215 H215 119.9
N211 C216 C215 121.7(3)
N211 C216 C222 115.1(3)
C215 C216 C222 123.2(3)
O217 C217 O218 124.5(4)
O217 C217 C214 123.4(4)
O218 C217 C214 112.1(3)
O218 C219 H21A 109.5
O218 C219 H21B 109.5
H21A C219 H21B 109.5
O218 C219 H21C 109.5
H21A C219 H21C 109.5
H21B C219 H21C 109.5
N221 C222 C223 121.5(3)
N221 C222 C216 115.2(3)
C223 C222 C216 123.3(3)
C222 C223 C224 119.8(3)
C222 C223 H223 120.1
C224 C223 H223 120.1
C223 C224 C225 118.7(3)
C223 C224 C227 117.6(3)
C225 C224 C227 123.7(3)
C226 C225 C224 118.7(3)
C226 C225 H225 120.6
C224 C225 H225 120.6
N221 C226 C225 122.8(3)
N221 C226 H226 118.6
C225 C226 H226 118.6
O227 C227 O228 124.4(4)
O227 C227 C224 123.2(3)
O228 C227 C224 112.3(3)
O228 C229 H22A 109.5
O228 C229 H22B 109.5
H22A C229 H22B 109.5
O228 C229 H22C 109.5
H22A C229 H22C 109.5
H22B C229 H22C 109.5

loop_
_geom_bond_atom_site_label_1
_geom_bond_atom_site_label_2
_geom_bond_distance
Ru1 N121 1.978(3)
Ru1 C1 2.009(4)
Ru1 N211 2.067(3)
Ru1 N111 2.073(3)
Ru1 N131 2.081(3)
Ru1 N221 2.090(3)
P1 F4 1.585(3)
P1 F5 1.585(3)
P1 F1 1.587(3)
P1 F6 1.591(3)
P1 F2 1.597(3)
P1 F3 1.603(3)
O1W H1W1 0.89(5)
O1W H1W2 0.91(5)
O217 C217 1.204(5)
O218 C217 1.332(5)
O218 C219 1.453(5)
O227 C227 1.199(5)
O228 C227 1.335(5)
O228 C229 1.466(5)
N2 C1 1.160(5)
N111 C112 1.340(5)
N111 C116 1.375(5)
N121 C126 1.344(4)
N121 C122 1.355(4)
N127 C124 1.353(5)
N127 C128 1.454(5)
N127 C129 1.457(5)
N131 C136 1.348(5)
N131 C132 1.371(5)
N211 C212 1.356(5)
N211 C216 1.367(5)
N221 C226 1.348(4)
N221 C222 1.357(4)
C112 C113 1.378(6)
C112 H112 0.9300
C113 C114 1.374(6)
C113 H113 0.9300
C114 C115 1.379(6)
C114 H114 0.9300
C115 C116 1.383(5)
C115 H115 0.9300
C116 C122 1.473(5)
C122 C123 1.368(5)
C123 C124 1.409(5)
C123 H123 0.9300
C124 C125 1.416(5)
C125 C126 1.386(5)
C125 H125 0.9300
C126 C132 1.476(5)
C128 H12A 0.9600
C128 H12B 0.9600
C128 H12C 0.9600
C129 H12D 0.9600
C129 H12E 0.9600
C129 H12F 0.9600
C132 C133 1.388(5)
C133 C134 1.395(5)
C133 H133 0.9300
C134 C135 1.374(6)
C134 H134 0.9300
C135 C136 1.390(6)
C135 H135 0.9300
C136 H136 0.9300
C212 C213 1.367(5)
C212 H212 0.9300
C213 C214 1.384(5)
C213 H213 0.9300
C214 C215 1.384(5)
C214 C217 1.493(5)
C215 C216 1.380(5)
C215 H215 0.9300
C216 C222 1.476(5)
C219 H21A 0.9600
C219 H21B 0.9600
C219 H21C 0.9600
C222 C223 1.382(5)
C223 C224 1.389(5)
C223 H223 0.9300
C224 C225 1.392(5)
C224 C227 1.492(5)
C225 C226 1.380(5)
C225 H225 0.9300
C226 H226 0.9300
C229 H22A 0.9600
C229 H22B 0.9600
C229 H22C 0.9600

loop_
_geom_torsion_atom_site_label_1
_geom_torsion_atom_site_label_2
_geom_torsion_atom_site_label_3
_geom_torsion_atom_site_label_4
_geom_torsion
C116 N111 C112 C113 -2.3(6)
Ru1 N111 C112 C113 177.0(3)
N111 C112 C113 C114 0.6(7)
C112 C113 C114 C115 0.6(7)
C113 C114 C115 C116 0.0(6)
C112 N111 C116 C115 2.8(5)
Ru1 N111 C116 C115 -176.6(3)
C112 N111 C116 C122 -178.5(3)
Ru1 N111 C116 C122 2.1(4)
C114 C115 C116 N111 -1.7(6)
C114 C115 C116 C122 179.7(4)
C126 N121 C122 C123 1.6(5)
Ru1 N121 C122 C123 -176.3(3)
C126 N121 C122 C116 -177.8(3)
Ru1 N121 C122 C116 4.3(4)
N111 C116 C122 N121 -4.1(4)
C115 C116 C122 N121 174.6(3)
N111 C116 C122 C123 176.5(3)
C115 C116 C122 C123 -4.8(6)
N121 C122 C123 C124 -3.3(5)
C116 C122 C123 C124 176.0(3)
C128 N127 C124 C123 -9.5(5)
C129 N127 C124 C123 173.8(3)
C128 N127 C124 C125 169.9(3)
C129 N127 C124 C125 -6.8(5)
C122 C123 C124 N127 -178.1(3)
C122 C123 C124 C125 2.5(5)
N127 C124 C125 C126 -179.5(3)
C123 C124 C125 C126 -0.1(5)
C122 N121 C126 C125 0.9(5)
Ru1 N121 C126 C125 178.8(2)
C122 N121 C126 C132 -178.2(3)
Ru1 N121 C126 C132 -0.3(4)
C124 C125 C126 N121 -1.6(5)
C124 C125 C126 C132 177.4(3)
C136 N131 C132 C133 0.0(5)
Ru1 N131 C132 C133 178.9(3)
C136 N131 C132 C126 -179.9(3)
Ru1 N131 C132 C126 -1.0(4)
N121 C126 C132 N131 0.9(4)
C125 C126 C132 N131 -178.2(3)
N121 C126 C132 C133 -179.0(3)
C125 C126 C132 C133 1.9(6)
N131 C132 C133 C134 0.4(5)
C126 C132 C133 C134 -179.7(3)
C132 C133 C134 C135 -0.5(6)
C133 C134 C135 C136 0.3(6)
C132 N131 C136 C135 -0.3(5)
Ru1 N131 C136 C135 -179.0(3)
C134 C135 C136 N131 0.1(6)
C216 N211 C212 C213 -1.9(5)
Ru1 N211 C212 C213 178.3(3)
N211 C212 C213 C214 0.7(6)
C212 C213 C214 C215 0.5(6)
C212 C213 C214 C217 179.5(4)
C213 C214 C215 C216 -0.4(6)
C217 C214 C215 C216 -179.4(4)
C212 N211 C216 C215 2.0(5)
Ru1 N211 C216 C215 -178.2(3)
C212 N211 C216 C222 -176.3(3)
Ru1 N211 C216 C222 3.5(4)
C214 C215 C216 N211 -0.9(6)
C214 C215 C216 C222 177.3(4)
C219 O218 C217 O217 -2.0(7)
C219 O218 C217 C214 176.7(4)
C213 C214 C217 O217 -173.3(4)
C215 C214 C217 O217 5.7(7)
C213 C214 C217 O218 7.9(6)
C215 C214 C217 O218 -173.1(4)
C226 N221 C222 C223 -2.0(5)
Ru1 N221 C222 C223 173.9(3)
C226 N221 C222 C216 178.3(3)
Ru1 N221 C222 C216 -5.7(4)
N211 C216 C222 N221 1.5(5)
C215 C216 C222 N221 -176.8(3)
N211 C216 C222 C223 -178.1(3)
C215 C216 C222 C223 3.6(6)
N221 C222 C223 C224 -0.5(6)
C216 C222 C223 C224 179.1(3)
C222 C223 C224 C225 2.2(6)
C222 C223 C224 C227 -175.8(3)
C223 C224 C225 C226 -1.4(6)
C227 C224 C225 C226 176.4(4)
C222 N221 C226 C225 2.9(5)
Ru1 N221 C226 C225 -172.6(3)
C224 C225 C226 N221 -1.2(6)
C229 O228 C227 O227 -3.2(6)
C229 O228 C227 C224 178.7(3)
C223 C224 C227 O227 -20.7(6)
C225 C224 C227 O227 161.5(4)
C223 C224 C227 O228 157.5(3)
C225 C224 C227 O228 -20.3(5)

loop_
_platon_squeeze_void_nr
_platon_squeeze_void_average_x
_platon_squeeze_void_average_y
_platon_squeeze_void_average_z
_platon_squeeze_void_volume
_platon_squeeze_void_count_electrons
_platon_squeeze_void_content
1 0.000 -0.154 0.250 143 29 ' '
2 0.000 0.153 0.750 143 29 ' '
3 0.500 0.347 0.250 143 29 ' '
4 0.500 0.653 0.750 143 29 ' '
